data_2011628
loop_
_publ_author_name
'Bergstrom, Christina L.'
'Luck, Rudy L.'
'Luehrs, Dean C.'

_publ_section_title
;
 Tetraammonium benzene-1,2,4,5-tetracarboxylate tetrahydrate
;
_journal_issue 12
_journal_name_full 'Acta Crystallographica Section C'
_journal_page_first e591
_journal_page_last e591
_journal_paper_doi 10.1107/S0108270100015687
_journal_volume 56
_journal_year 2000
_chemical_formula_iupac '4N H4 1+, C10 H2 O8 4-, 4H2 O'
_chemical_formula_moiety '4N H4 1+, C10 H2 O8 4-, 4H2 O'
_chemical_formula_sum 'C10 H26 N4 O12'
_chemical_formula_weight 394.34
_space_group_IT_number 14
_symmetry_cell_setting monoclinic
_symmetry_space_group_name_Hall '-P 2yn'
_symmetry_space_group_name_H-M 'P 1 21/n 1'
_audit_creation_method 'WinGX routine CIF_UPDATE'
_cell_angle_alpha 90
_cell_angle_beta 119.071(15)
_cell_angle_gamma 90
_cell_formula_units_Z 2
_cell_length_a 6.5590(11)
_cell_length_b 23.134(5)
_cell_length_c 6.7460(12)
_cell_measurement_reflns_used 25
_cell_measurement_temperature 293(2)
_cell_measurement_theta_max 15
_cell_measurement_theta_min 10
_cell_volume 894.7(3)
_computing_cell_refinement 'CAD-4 EXPRESS'
_computing_data_collection 'CAD-4 EXPRESS (Enraf-Nonius, 1994)'
_computing_data_reduction 'XCAD4 (Harms & Wocadlo, 1995)'
_computing_publication_material 'WinGX (Farrugia, 1999)'
_computing_structure_refinement 'SHELXL97 (Sheldrick, 1997)'
_computing_structure_solution 'SIR97 (Altomare et al., 1999)'
_diffrn_measured_fraction_theta_full .999
_diffrn_measured_fraction_theta_max .999
_diffrn_measurement_device_type 'Enraf Nonius TurboCAD-4'
_diffrn_measurement_method 'non-profiled \w scans'
_diffrn_radiation_type MoK\a
_diffrn_radiation_wavelength .71069
_diffrn_reflns_av_R_equivalents .046
_diffrn_reflns_limit_h_max 7
_diffrn_reflns_limit_h_min 0
_diffrn_reflns_limit_k_max 27
_diffrn_reflns_limit_k_min 0
_diffrn_reflns_limit_l_max 7
_diffrn_reflns_limit_l_min -8
_diffrn_reflns_number 1695
_diffrn_reflns_theta_full 24.97
_diffrn_reflns_theta_max 24.97
_diffrn_reflns_theta_min 1.76
_diffrn_standards_decay_% 7
_diffrn_standards_interval_time 166
_diffrn_standards_number 3
_exptl_absorpt_coefficient_mu .134
_exptl_absorpt_correction_T_max .980
_exptl_absorpt_correction_T_min .899
_exptl_absorpt_correction_type '\y scan'
_exptl_absorpt_process_details '(North et al., 1968)'
_exptl_crystal_colour 'pale yellow'
_exptl_crystal_density_diffrn 1.464
_exptl_crystal_density_method 'not measured'
_exptl_crystal_description prism
_exptl_crystal_F_000 420
_exptl_crystal_size_max .40
_exptl_crystal_size_mid .25
_exptl_crystal_size_min .18
_refine_diff_density_max .20
_refine_diff_density_min -.19
_refine_ls_extinction_method none
_refine_ls_goodness_of_fit_ref 1.074
_refine_ls_hydrogen_treatment refall
_refine_ls_matrix_type full
_refine_ls_number_parameters 170
_refine_ls_number_reflns 1560
_refine_ls_number_restraints 0
_refine_ls_restrained_S_all 1.074
_refine_ls_R_factor_gt .039
_refine_ls_shift/su_max <0.001
_refine_ls_structure_factor_coef Fsqd
_refine_ls_weighting_details 'calc w = 1/[\s^2^(Fo^2^)+(0.0503P)^2^+0.2097P] where P = (Fo^2^+2Fc^2^)/3'
_refine_ls_weighting_scheme calc
_refine_ls_wR_factor_ref .104
_reflns_number_gt 1169
_reflns_number_total 1560
_reflns_threshold_expression I>2\s(I)
_cod_data_source_file qa0416.cif
_cod_data_source_block I
_cod_original_sg_symbol_H-M 'P 21/n'
_cod_database_code 2011628
_cod_database_fobs_code 2011628

loop_
_symmetry_equiv_pos_as_xyz
'x, y, z'
'-x+1/2, y+1/2, -z+1/2'
'-x, -y, -z'
'x-1/2, -y-1/2, z-1/2'

loop_
_atom_site_label
_atom_site_fract_x
_atom_site_fract_y
_atom_site_fract_z
_atom_site_U_iso_or_equiv
_atom_site_adp_type
_atom_site_calc_flag
_atom_site_refinement_flags
_atom_site_occupancy
_atom_site_disorder_assembly
_atom_site_disorder_group
_atom_site_type_symbol
O11 .1805(3) -.10106(6) .6727(3) .0395(4) Uani d . 1 . . O
O12 .1771(3) -.01462(6) .8135(3) .0387(4) Uani d . 1 . . O
O51 .3712(3) .14777(6) .2808(2) .0344(4) Uani d . 1 . . O
O52 .6432(3) .15297(6) .6420(2) .0330(4) Uani d . 1 . . O
C1 .2344(3) -.04832(8) .7041(3) .0259(5) Uani d . 1 . . C
C2 .3765(3) -.02398(8) .6019(3) .0215(4) Uani d . 1 . . C
C3 .3915(3) .03554(8) .5839(3) .0231(4) Uani d . 1 . . C
C4 .5125(3) .06009(8) .4836(3) .0200(4) Uani d . 1 . . C
C5 .5114(3) .12524(8) .4662(3) .0227(4) Uani d . 1 . . C
O1 .5406(3) .27092(8) .5390(3) .0502(5) Uani d . 1 . . O
O2 .1003(4) .18573(10) .6593(4) .0594(6) Uani d . 1 . . O
N1 .6007(5) .19466(10) 1.0217(4) .0459(6) Uani d . 1 . . N
N2 .0121(4) .07855(8) .9648(3) .0294(4) Uani d . 1 . . N
H31 .315(4) .0601(8) .640(3) .020(5) Uiso d . 1 . . H
H1 .580(6) .2337(15) .570(6) .080(10) Uiso d . 1 . . H
H2 .658(6) .2897(13) .650(5) .062(9) Uiso d . 1 . . H
H3 .022(7) .1593(16) .565(7) .088(13) Uiso d . 1 . . H
H4 .025(9) .1927(19) .740(9) .140(19) Uiso d . 1 . . H
H11 .584(7) .2334(18) 1.072(7) .106(13) Uiso d . 1 . . H
H12 .655(8) .1623(17) 1.134(7) .118(14) Uiso d . 1 . . H
H13 .711(8) .2032(18) .997(8) .114(16) Uiso d . 1 . . H
H14 .469(9) .1830(17) .890(8) .118(16) Uiso d . 1 . . H
H21 .137(5) .1018(10) 1.072(4) .044(7) Uiso d . 1 . . H
H22 -.102(4) .1022(10) .856(4) .034(6) Uiso d . 1 . . H
H23 .059(5) .0531(12) .893(4) .053(8) Uiso d . 1 . . H
H24 -.053(5) .0573(12) 1.046(5) .067(9) Uiso d . 1 . . H

loop_
_atom_site_aniso_label
_atom_site_aniso_U_11
_atom_site_aniso_U_22
_atom_site_aniso_U_33
_atom_site_aniso_U_12
_atom_site_aniso_U_13
_atom_site_aniso_U_23
O11 .0467(10) .0235(8) .0631(11) -.0049(7) .0383(9) .0010(7)
O12 .0506(10) .0340(9) .0513(10) -.0017(7) .0404(9) -.0038(7)
O51 .0349(9) .0227(7) .0334(8) .0018(6) .0071(7) .0048(6)
O52 .0391(9) .0227(7) .0299(8) -.0049(6) .0109(7) -.0039(6)
C1 .0243(10) .0251(11) .0299(11) .0024(8) .0144(9) .0035(8)
C2 .0206(9) .0218(9) .0214(9) -.0004(8) .0096(8) .0004(8)
C3 .0232(10) .0207(10) .0272(10) .0023(8) .0138(9) -.0017(8)
C4 .0176(9) .0202(9) .0201(9) .0010(8) .0074(8) .0000(8)
C5 .0217(10) .0202(10) .0288(11) .0003(8) .0142(9) .0000(8)
O1 .0424(11) .0285(9) .0587(12) -.0029(8) .0080(10) -.0004(8)
O2 .0516(12) .0563(13) .0663(14) -.0114(10) .0253(12) .0026(11)
N1 .0584(15) .0396(12) .0478(14) .0013(11) .0321(13) .0027(11)
N2 .0322(10) .0274(10) .0298(10) -.0007(9) .0159(9) -.0011(9)

loop_
_atom_type_symbol
_atom_type_description
_atom_type_scat_dispersion_real
_atom_type_scat_dispersion_imag
_atom_type_scat_source
C C .0033 .0016 'International Tables Vol C Tables 4.2.6.8 and 6.1.1.4'
H H 0 0 'International Tables Vol C Tables 4.2.6.8 and 6.1.1.4'
N N .0061 .0033 'International Tables Vol C Tables 4.2.6.8 and 6.1.1.4'
O O .0106 .006 'International Tables Vol C Tables 4.2.6.8 and 6.1.1.4'

loop_
_geom_angle_atom_site_label_1
_geom_angle_atom_site_label_2
_geom_angle_atom_site_label_3
_geom_angle_site_symmetry_1
_geom_angle_site_symmetry_3
_geom_angle
O12 C1 O11 . . 124.25(18)
O12 C1 C2 . . 117.75(17)
O11 C1 C2 . . 118.00(17)
C3 C2 C4 . 3_656 118.73(17)
C3 C2 C1 . . 119.65(17)
C4 C2 C1 3_656 . 121.58(17)
C4 C3 C2 . . 121.94(18)
C4 C3 H31 . . 119.3(12)
C2 C3 H31 . . 118.8(12)
C3 C4 C2 . 3_656 119.33(17)
C3 C4 C5 . . 117.59(16)
C2 C4 C5 3_656 . 123.05(17)
O51 C5 O52 . . 124.56(17)
O51 C5 C4 . . 117.81(17)
O52 C5 C4 . . 117.54(17)
H1 O1 H2 . . 104(3)
H3 O2 H4 . . 106(4)
H11 N1 H12 . . 119(3)
H11 N1 H13 . . 96(4)
H12 N1 H13 . . 108(4)
H11 N1 H14 . . 113(4)
H12 N1 H14 . . 109(4)
H13 N1 H14 . . 112(4)
H21 N2 H22 . . 109(2)
H21 N2 H23 . . 112(2)
H22 N2 H23 . . 108(2)
H21 N2 H24 . . 108(2)
H22 N2 H24 . . 110(2)
H23 N2 H24 . . 109(2)

loop_
_geom_bond_atom_site_label_1
_geom_bond_atom_site_label_2
_geom_bond_site_symmetry_2
_geom_bond_distance
_geom_bond_publ_flag
O11 C1 . 1.259(2) ?
O12 C1 . 1.251(2) ?
O51 C5 . 1.251(2) ?
O52 C5 . 1.252(2) ?
C1 C2 . 1.511(3) ?
C2 C3 . 1.390(3) ?
C2 C4 3_656 1.404(3) ?
C3 C4 . 1.390(3) ?
C3 H31 . .95(2) ?
C4 C2 3_656 1.404(3) ?
C4 C5 . 1.511(3) ?
O1 H1 . .89(3) ?
O1 H2 . .88(3) ?
O2 H3 . .85(4) ?
O2 H4 . .91(5) ?
N1 H11 . .98(4) ?
N1 H12 . 1.00(4) ?
N1 H13 . .84(5) ?
N1 H14 . .93(5) ?
N2 H21 . .95(3) ?
N2 H22 . .93(3) ?
N2 H23 . .91(3) ?
N2 H24 . .98(3) ?

loop_
_geom_hbond_atom_site_label_D
_geom_hbond_atom_site_label_H
_geom_hbond_atom_site_label_A
_geom_hbond_site_symmetry_A
_geom_hbond_distance_DH
_geom_hbond_distance_HA
_geom_hbond_distance_DA
_geom_hbond_angle_DHA
O1 H1 O51 . .89(3) 2.65(3) 3.241(2) 124(3)
O1 H1 O52 . .89(3) 1.92(4) 2.816(2) 175(3)
O1 H2 O51 4_666 .88(3) 1.91(3) 2.732(2) 155(3)
O2 H4 O1 4_566 .91(5) 2.14(5) 2.948(3) 147(4)
O2 H3 O11 3_556 .85(4) 2.02(4) 2.870(3) 176(4)
O2 H4 O52 1_455 .91(5) 2.44(5) 3.039(3) 124(4)
N1 H13 O1 . .84(5) 3.15(4) 3.554(3) 113(3)
N1 H11 O2 4_666 .98(4) 1.95(4) 2.919(3) 169(4)
N1 H12 O11 3_657 1.00(4) 1.87(4) 2.850(3) 165(4)
N1 H13 O1 4_666 .84(5) 2.13(5) 2.941(3) 163(4)
N1 H14 O2 . .93(5) 2.15(5) 2.999(4) 152(4)
N2 H22 O2 . .93(3) 2.99(2) 3.448(3) 111.9(16)
N2 H23 O12 . .91(3) 1.93(3) 2.816(2) 164(2)
N2 H21 O51 1_556 .95(3) 1.84(3) 2.788(3) 178(2)
N2 H22 O52 1_455 .93(3) 1.98(3) 2.905(3) 175(2)
N2 H24 O11 3_557 .98(3) 2.62(3) 3.293(3) 126(2)
N2 H24 O12 3_557 .98(3) 1.81(3) 2.787(2) 177(3)
